data_7059940
loop_
_publ_author_name
'Espitia Cogollo, E.'
'Piro, O. E.'
'Echeverr\'ia, G. A.'
'Tuttolomondo, M. E.'
'P\'erez, H.'
'Jios, J. L.'
'Ulic, S. E.'

_publ_section_title
;
 Hydrogen bonding interactions in fluorinated 1,2,3-triazole derivatives
;
_journal_issue 37
_journal_name_full 'New Journal of Chemistry'
_journal_page_first 16006
_journal_page_last 16019
_journal_paper_doi 10.1039/D0NJ02914A
_journal_volume 44
_journal_year 2020
_chemical_formula_sum 'C11 H10 F3 N3 O3'
_chemical_formula_weight 289.22
_chemical_name_systematic
;
4-(2-hydroxy-5-methylphenyl)carbonyl-5-trifluoromethyl-2H-1,2,3-triazol monohydrate
;
_space_group_crystal_system monoclinic
_space_group_IT_number 15
_space_group_name_Hall '-C 2yc'
_space_group_name_H-M_alt 'C 1 2/c 1'
_atom_sites_solution_hydrogens mixed
_atom_sites_solution_primary dual
_atom_sites_solution_secondary difmap
_audit_creation_method SHELXL-2014/7
_audit_update_record
;
2017-12-06 deposited with the CCDC.	2020-08-24 downloaded from the CCDC.
;
_cell_angle_alpha 90
_cell_angle_beta 97.343(4)
_cell_angle_gamma 90
_cell_formula_units_Z 8
_cell_length_a 7.4429(3)
_cell_length_b 21.4011(9)
_cell_length_c 15.5986(7)
_cell_measurement_reflns_used 1916
_cell_measurement_temperature 297(2)
_cell_measurement_theta_max 26.8920
_cell_measurement_theta_min 4.0270
_cell_volume 2464.27(18)
_computing_cell_refinement 'CrysAlisPro 1.171.38.41 (Rigaku OD, 2015)'
_computing_data_collection 'CrysAlisPro 1.171.38.41 (Rigaku OD, 2015)'
_computing_data_reduction 'CrysAlisPro 1.171.38.41 (Rigaku OD, 2015)'
_computing_molecular_graphics 'ORTEP-3 (Farrugia, 1997)'
_computing_publication_material 'SHELXL-2014/7 (Sheldrick, 2014)'
_computing_structure_refinement 'SHELXL-2014/7 (Sheldrick, 2014)'
_computing_structure_solution 'SHELXT (Sheldrick, 2015)'
_diffrn_ambient_temperature 297(2)
_diffrn_detector 'CCD plate'
_diffrn_detector_area_resol_mean 16.0604
_diffrn_detector_type Eos
_diffrn_measured_fraction_theta_full 0.996
_diffrn_measured_fraction_theta_max 0.818
_diffrn_measurement_device 'four-circle diffractometer'
_diffrn_measurement_device_type 'Xcalibur, Eos, Gemini'
_diffrn_radiation_monochromator graphite
_diffrn_radiation_probe x-ray
_diffrn_radiation_type 'Mo K\a'
_diffrn_radiation_wavelength 0.71073
_diffrn_reflns_av_R_equivalents 0.0241
_diffrn_reflns_av_unetI/netI 0.0321
_diffrn_reflns_Laue_measured_fraction_full 0.996
_diffrn_reflns_Laue_measured_fraction_max 0.818
_diffrn_reflns_limit_h_max 6
_diffrn_reflns_limit_h_min -9
_diffrn_reflns_limit_k_max 24
_diffrn_reflns_limit_k_min -27
_diffrn_reflns_limit_l_max 20
_diffrn_reflns_limit_l_min -18
_diffrn_reflns_number 5772
_diffrn_reflns_point_group_measured_fraction_full 0.996
_diffrn_reflns_point_group_measured_fraction_max 0.818
_diffrn_reflns_theta_full 25.242
_diffrn_reflns_theta_max 29.123
_diffrn_reflns_theta_min 3.054
_diffrn_source 'fine-focus sealed X-ray tube'
_diffrn_source_type 'Enhance (Mo) X-ray Source'
_exptl_absorpt_coefficient_mu 0.144
_exptl_absorpt_correction_T_max 1.00000
_exptl_absorpt_correction_T_min 0.89974
_exptl_absorpt_correction_type multi-scan
_exptl_absorpt_process_details
;
CrysAlisPro 1.171.38.41 (Rigaku Oxford Diffraction, 2015)
Empirical absorption correction using spherical harmonics,
 implemented in SCALE3 ABSPACK scaling algorithm.
;
_exptl_crystal_colour yellow
_exptl_crystal_density_diffrn 1.559
_exptl_crystal_description fragment
_exptl_crystal_F_000 1184
_exptl_crystal_recrystallization_method 'Re-crystallisation from solvent: Petroleum ether : toluene in a 2 : 1 mixture '
_exptl_crystal_size_max 0.509
_exptl_crystal_size_mid 0.466
_exptl_crystal_size_min 0.366
_refine_diff_density_max 0.463
_refine_diff_density_min -0.348
_refine_diff_density_rms 0.042
_refine_ls_extinction_coef 0.0065(10)
_refine_ls_extinction_expression Fc^*^=kFc[1+0.001xFc^2^\l^3^/sin(2\q)]^-1/4^
_refine_ls_extinction_method 'SHELXL-2014/7 (Sheldrick 2014'
_refine_ls_goodness_of_fit_ref 1.028
_refine_ls_hydrogen_treatment mixed
_refine_ls_matrix_type full
_refine_ls_number_parameters 195
_refine_ls_number_reflns 2722
_refine_ls_number_restraints 0
_refine_ls_restrained_S_all 1.028
_refine_ls_R_factor_all 0.0698
_refine_ls_R_factor_gt 0.0516
_refine_ls_shift/su_max 0.005
_refine_ls_shift/su_mean 0.000
_refine_ls_structure_factor_coef Fsqd
_refine_ls_weighting_details 'w=1/[\s^2^(Fo^2^)+(0.0651P)^2^+1.8510P] where P=(Fo^2^+2Fc^2^)/3'
_refine_ls_weighting_scheme calc
_refine_ls_wR_factor_gt 0.1328
_refine_ls_wR_factor_ref 0.1502
_reflns_Friedel_coverage 0.000
_reflns_number_gt 1998
_reflns_number_total 2722
_reflns_threshold_expression 'I > 2\s(I)'
_cod_data_source_file d0nj02914a2.cif
_cod_data_source_block MeTrz
_cod_depositor_comments 'Adding full bibliography for 7059939--7059942.cif.'
_cod_original_cell_volume 2464.26(18)
_cod_original_sg_symbol_H-M 'C 2/c'
_cod_database_code 7059940
_shelx_shelxl_version_number 2014/7
_shelx_space_group_comment
;
The symmetry employed for this shelxl refinement is uniquely defined
by the following loop, which should always be used as a source of
symmetry information in preference to the above space-group names.
They are only intended as comments.
;
_shelx_estimated_absorpt_t_min 0.930
_shelx_estimated_absorpt_t_max 0.949
_oxdiff_exptl_absorpt_empirical_full_min 0.928
_oxdiff_exptl_absorpt_empirical_full_max 1.119
_oxdiff_exptl_absorpt_empirical_details
;
Empirical correction (ABSPACK) includes:
- Absorption correction using spherical harmonics
- Frame scaling
;

loop_
_space_group_symop_operation_xyz
'x, y, z'
'-x, y, -z+1/2'
'x+1/2, y+1/2, z'
'-x+1/2, y+1/2, -z+1/2'
'-x, -y, -z'
'x, -y, z-1/2'
'-x+1/2, -y+1/2, -z'
'x+1/2, -y+1/2, z-1/2'

loop_
_atom_site_label
_atom_site_type_symbol
_atom_site_fract_x
_atom_site_fract_y
_atom_site_fract_z
_atom_site_U_iso_or_equiv
_atom_site_adp_type
_atom_site_occupancy
_atom_site_site_symmetry_order
_atom_site_calc_flag
_atom_site_refinement_flags_posn
_atom_site_refinement_flags_adp
_atom_site_refinement_flags_occupancy
_atom_site_disorder_assembly
_atom_site_disorder_group
C1 C 0.5472(3) 0.68900(9) 0.52319(12) 0.0416(4) Uani 1 1 d . . . . .
C2 C 0.5209(3) 0.75381(9) 0.52860(13) 0.0466(5) Uani 1 1 d . . . . .
C3 C 0.5815(3) 0.78495(10) 0.60430(15) 0.0565(6) Uani 1 1 d . . . . .
H3 H 0.5693 0.8281 0.6071 0.068 Uiso 1 1 calc R U . . .
C4 C 0.6595(3) 0.75264(11) 0.67521(15) 0.0577(6) Uani 1 1 d . . . . .
H4 H 0.7001 0.7745 0.7255 0.069 Uiso 1 1 calc R U . . .
C5 C 0.6797(3) 0.68815(10) 0.67397(13) 0.0512(5) Uani 1 1 d . . . . .
C6 C 0.6251(3) 0.65753(9) 0.59761(12) 0.0453(5) Uani 1 1 d . . . . .
H6 H 0.6403 0.6145 0.5952 0.054 Uiso 1 1 calc R U . . .
C7 C 0.4889(3) 0.65732(9) 0.44162(13) 0.0462(5) Uani 1 1 d . . . . .
C8 C 0.5349(3) 0.59110(9) 0.42588(12) 0.0427(5) Uani 1 1 d . . . . .
C9 C 0.4349(3) 0.54843(9) 0.37122(13) 0.0459(5) Uani 1 1 d . . . . .
C10 C 0.2525(3) 0.55311(12) 0.32079(18) 0.0629(6) Uani 1 1 d . . . . .
C11 C 0.7534(4) 0.65276(14) 0.75451(16) 0.0763(8) Uani 1 1 d . . . . .
H11A H 0.6594 0.6475 0.7907 0.114 Uiso 1 1 calc R U . . .
H11B H 0.8519 0.6758 0.7854 0.114 Uiso 1 1 calc R U . . .
H11C H 0.7957 0.6125 0.7387 0.114 Uiso 1 1 calc R U . . .
N1 N 0.5277(2) 0.49574(8) 0.36963(11) 0.0513(5) Uani 1 1 d . . . . .
N2 N 0.6780(3) 0.50737(8) 0.42063(11) 0.0505(5) Uani 1 1 d . . . . .
H2N H 0.7633 0.4802 0.4301 0.061 Uiso 1 1 calc R U . . .
N3 N 0.6907(3) 0.56337(7) 0.45657(11) 0.0494(5) Uani 1 1 d . . . . .
O1 O 0.4380(3) 0.78739(7) 0.46116(12) 0.0657(5) Uani 1 1 d . . . . .
O2 O 0.3995(3) 0.68428(7) 0.38061(11) 0.0704(5) Uani 1 1 d . . . . .
O1W O 0.9434(3) 0.42045(9) 0.44165(13) 0.0731(6) Uani 1 1 d . . . . .
F1 F 0.1341(2) 0.57831(10) 0.36538(14) 0.1079(7) Uani 1 1 d . . . . .
F2 F 0.2515(2) 0.58781(9) 0.25046(11) 0.0964(6) Uani 1 1 d . . . . .
F3 F 0.1912(2) 0.49853(9) 0.29267(16) 0.1217(9) Uani 1 1 d . . . . .
H1O H 0.409(4) 0.7609(15) 0.4191(18) 0.080(9) Uiso 1 1 d . . . . .
H1W H 1.047(5) 0.4271(16) 0.470(2) 0.103(12) Uiso 1 1 d . . . . .
H2W H 0.929(4) 0.3835(17) 0.440(2) 0.098(11) Uiso 1 1 d . . . . .

loop_
_atom_site_aniso_label
_atom_site_aniso_U_11
_atom_site_aniso_U_22
_atom_site_aniso_U_33
_atom_site_aniso_U_23
_atom_site_aniso_U_13
_atom_site_aniso_U_12
C1 0.0418(10) 0.0390(10) 0.0439(10) -0.0017(8) 0.0050(8) 0.0021(8)
C2 0.0497(11) 0.0384(10) 0.0523(11) 0.0011(8) 0.0089(9) 0.0029(8)
C3 0.0698(15) 0.0390(11) 0.0621(14) -0.0088(9) 0.0134(11) -0.0004(10)
C4 0.0606(14) 0.0605(14) 0.0520(12) -0.0169(10) 0.0067(10) -0.0032(11)
C5 0.0491(12) 0.0594(13) 0.0448(11) -0.0050(9) 0.0046(9) 0.0065(10)
C6 0.0475(11) 0.0436(11) 0.0447(11) -0.0011(8) 0.0060(9) 0.0068(8)
C7 0.0517(12) 0.0396(10) 0.0459(11) 0.0017(8) 0.0003(9) 0.0040(8)
C8 0.0511(11) 0.0387(10) 0.0376(9) 0.0006(7) 0.0028(8) 0.0029(8)
C9 0.0517(12) 0.0426(11) 0.0443(10) -0.0031(8) 0.0094(9) 0.0023(9)
C10 0.0539(13) 0.0596(14) 0.0731(16) -0.0194(12) 0.0001(12) 0.0021(11)
C11 0.0856(19) 0.0910(19) 0.0484(13) -0.0035(12) -0.0060(12) 0.0224(15)
N1 0.0579(11) 0.0429(9) 0.0524(10) -0.0064(7) 0.0046(8) 0.0005(8)
N2 0.0604(11) 0.0404(9) 0.0496(10) -0.0016(7) 0.0022(8) 0.0094(8)
N3 0.0599(11) 0.0414(9) 0.0448(9) -0.0010(7) -0.0018(8) 0.0064(8)
O1 0.0912(13) 0.0385(8) 0.0643(11) 0.0034(7) -0.0019(9) 0.0125(8)
O2 0.0958(13) 0.0516(9) 0.0556(10) -0.0009(7) -0.0219(9) 0.0166(8)
O1W 0.0795(13) 0.0431(10) 0.0876(13) -0.0100(9) -0.0252(11) 0.0156(9)
F1 0.0606(10) 0.1474(17) 0.1167(14) -0.0399(13) 0.0152(9) 0.0233(10)
F2 0.0891(12) 0.1222(14) 0.0695(10) 0.0003(10) -0.0219(9) 0.0196(10)
F3 0.0774(12) 0.0805(12) 0.193(2) -0.0442(13) -0.0377(13) -0.0073(9)

loop_
_atom_type_symbol
_atom_type_description
_atom_type_scat_dispersion_real
_atom_type_scat_dispersion_imag
_atom_type_scat_source
C C 0.0033 0.0016 'International Tables Vol C Tables 4.2.6.8 and 6.1.1.4'
H H 0.0000 0.0000 'International Tables Vol C Tables 4.2.6.8 and 6.1.1.4'
N N 0.0061 0.0033 'International Tables Vol C Tables 4.2.6.8 and 6.1.1.4'
O O 0.0106 0.0060 'International Tables Vol C Tables 4.2.6.8 and 6.1.1.4'
F F 0.0171 0.0103 'International Tables Vol C Tables 4.2.6.8 and 6.1.1.4'

loop_
_geom_angle_atom_site_label_1
_geom_angle_atom_site_label_2
_geom_angle_atom_site_label_3
_geom_angle
_geom_angle_site_symmetry_1
_geom_angle_site_symmetry_3
_geom_angle_publ_flag
C2 C1 C6 118.08(18) . . ?
C2 C1 C7 118.90(17) . . ?
C6 C1 C7 123.00(17) . . ?
O1 C2 C3 118.32(19) . . ?
O1 C2 C1 122.00(19) . . ?
C3 C2 C1 119.68(19) . . ?
C4 C3 C2 120.4(2) . . ?
C3 C4 C5 121.7(2) . . ?
C6 C5 C4 117.74(19) . . ?
C6 C5 C11 121.2(2) . . ?
C4 C5 C11 121.0(2) . . ?
C5 C6 C1 122.25(19) . . ?
O2 C7 C1 121.82(18) . . ?
O2 C7 C8 115.59(18) . . ?
C1 C7 C8 122.59(17) . . ?
N3 C8 C9 107.37(17) . . ?
N3 C8 C7 124.91(18) . . ?
C9 C8 C7 127.46(18) . . ?
N1 C9 C8 109.25(18) . . ?
N1 C9 C10 119.45(18) . . ?
C8 C9 C10 131.27(18) . . ?
F1 C10 F3 108.4(2) . . ?
F1 C10 F2 106.1(2) . . ?
F3 C10 F2 104.9(2) . . ?
F1 C10 C9 112.3(2) . . ?
F3 C10 C9 112.0(2) . . ?
F2 C10 C9 112.7(2) . . ?
N2 N1 C9 103.51(16) . . ?
N1 N2 N3 115.99(16) . . ?
N2 N3 C8 103.86(16) . . ?

loop_
_geom_bond_atom_site_label_1
_geom_bond_atom_site_label_2
_geom_bond_distance
_geom_bond_site_symmetry_2
_geom_bond_publ_flag
C1 C2 1.405(3) . ?
C1 C6 1.402(3) . ?
C1 C7 1.458(3) . ?
C2 O1 1.355(3) . ?
C2 C3 1.381(3) . ?
C3 C4 1.369(3) . ?
C4 C5 1.389(3) . ?
C5 C6 1.375(3) . ?
C5 C11 1.509(3) . ?
C7 O2 1.232(2) . ?
C7 C8 1.486(3) . ?
C8 N3 1.336(3) . ?
C8 C9 1.397(3) . ?
C9 N1 1.324(3) . ?
C9 C10 1.483(3) . ?
C10 F1 1.307(3) . ?
C10 F3 1.309(3) . ?
C10 F2 1.324(3) . ?
N1 N2 1.312(2) . ?
N2 N3 1.321(2) . ?

loop_
_geom_hbond_atom_site_label_D
_geom_hbond_atom_site_label_H
_geom_hbond_atom_site_label_A
_geom_hbond_distance_DH
_geom_hbond_distance_HA
_geom_hbond_distance_DA
_geom_hbond_angle_DHA
_geom_hbond_site_symmetry_A
C3 H3 F1 0.93 2.58 3.399(3) 147.4 7_566
N2 H2N O1W 0.86 1.84 2.702(2) 175.7 .
O1 H1O O2 0.87(3) 1.74(3) 2.537(2) 150(3) .
O1W H1W N3 0.85(4) 2.15(4) 2.993(3) 176(3) 5_766
O1W H2W O1 0.80(4) 2.08(4) 2.865(2) 166(3) 3_545

loop_
_geom_torsion_atom_site_label_1
_geom_torsion_atom_site_label_2
_geom_torsion_atom_site_label_3
_geom_torsion_atom_site_label_4
_geom_torsion
_geom_torsion_site_symmetry_1
_geom_torsion_site_symmetry_2
_geom_torsion_site_symmetry_3
_geom_torsion_site_symmetry_4
_geom_torsion_publ_flag
C6 C1 C2 O1 -176.53(19) . . . . ?
C7 C1 C2 O1 2.1(3) . . . . ?
C6 C1 C2 C3 3.9(3) . . . . ?
C7 C1 C2 C3 -177.5(2) . . . . ?
O1 C2 C3 C4 177.4(2) . . . . ?
C1 C2 C3 C4 -3.0(3) . . . . ?
C2 C3 C4 C5 -0.3(4) . . . . ?
C3 C4 C5 C6 2.6(3) . . . . ?
C3 C4 C5 C11 -175.5(2) . . . . ?
C4 C5 C6 C1 -1.6(3) . . . . ?
C11 C5 C6 C1 176.5(2) . . . . ?
C2 C1 C6 C5 -1.6(3) . . . . ?
C7 C1 C6 C5 179.8(2) . . . . ?
C2 C1 C7 O2 -8.3(3) . . . . ?
C6 C1 C7 O2 170.3(2) . . . . ?
C2 C1 C7 C8 170.84(19) . . . . ?
C6 C1 C7 C8 -10.6(3) . . . . ?
O2 C7 C8 N3 143.6(2) . . . . ?
C1 C7 C8 N3 -35.5(3) . . . . ?
O2 C7 C8 C9 -29.9(3) . . . . ?
C1 C7 C8 C9 151.0(2) . . . . ?
N3 C8 C9 N1 0.6(2) . . . . ?
C7 C8 C9 N1 175.1(2) . . . . ?
N3 C8 C9 C10 178.9(2) . . . . ?
C7 C8 C9 C10 -6.6(4) . . . . ?
N1 C9 C10 F1 134.4(2) . . . . ?
C8 C9 C10 F1 -43.8(4) . . . . ?
N1 C9 C10 F3 12.1(3) . . . . ?
C8 C9 C10 F3 -166.1(2) . . . . ?
N1 C9 C10 F2 -105.9(2) . . . . ?
C8 C9 C10 F2 75.9(3) . . . . ?
C8 C9 N1 N2 -0.8(2) . . . . ?
C10 C9 N1 N2 -179.4(2) . . . . ?
C9 N1 N2 N3 0.8(2) . . . . ?
N1 N2 N3 C8 -0.4(2) . . . . ?
C9 C8 N3 N2 -0.1(2) . . . . ?
C7 C8 N3 N2 -174.75(19) . . . . ?
